data_1534454
loop_
_publ_author_name
'Adam, A.'
'Felser-Wenz, C.'
'Schuster, H.U.'
'Hoppe, R.'

_publ_section_title
;
 Darstellung und Kristallstruktur von Tl Cu (Cu O2)
;
_journal_name_full 'Zeitschrift fuer Anorganische und Allgemeine Chemie'
_journal_page_first 157
_journal_page_last 162
_journal_volume 605
_journal_year 1991
_chemical_formula_sum 'Cu2 O2 Tl'
_chemical_name_systematic 'Tl Cu (Cu O2)'
_space_group_IT_number 74
_symmetry_space_group_name_Hall '-I 2b 2'
_symmetry_space_group_name_H-M 'I m m a'
_cell_angle_alpha 90
_cell_angle_beta 90
_cell_angle_gamma 90
_cell_formula_units_Z 4
_cell_length_a 5.525
_cell_length_b 6.052
_cell_length_c 8.964
_cell_volume 299.732
_citation_journal_id_ASTM ZAACAB
_cod_data_source_file Adam_ZAACAB_1991_24.cif
_cod_data_source_block Cu2O2Tl1
_cod_original_formula_sum 'Cu2 O2 Tl1'
_cod_database_code 1534454

loop_
_symmetry_equiv_pos_as_xyz
x,y,z
-x,-y+1/2,z
x,-y,-z
-x,y+1/2,-z
-x,-y,-z
x,y-1/2,-z
-x,y,z
x,-y-1/2,z
x+1/2,y+1/2,z+1/2
-x+1/2,-y+1,z+1/2
x+1/2,-y+1/2,-z+1/2
-x+1/2,y+1,-z+1/2
-x+1/2,-y+1/2,-z+1/2
x+1/2,y,-z+1/2
-x+1/2,y+1/2,z+1/2
x+1/2,-y,z+1/2

loop_
_atom_site_label
_atom_site_type_symbol
_atom_site_fract_x
_atom_site_fract_y
_atom_site_fract_z
_atom_site_occupancy
_atom_site_U_iso_or_equiv
Tl1 Tl+1 0 0.25 0.109 1 0.0
Cu1 Cu+1 0 0 0.5 1 0.0
O1 O-2 0 0.536 0.298 1 0.0
Cu2 Cu+2 0.25 0.25 0.75 1 0.0
